data_2232950
loop_
_publ_author_name
'Mahmod, Ilya Iryani'
'Kwong, Huey Chong'
'Mohamed Tahir, Mohamed Ibrahim'
'Ismail, Intan Safinar'

_publ_section_title
;
 (20<i>S</i>*,24<i>S</i>*)-25-Hydroxy-20,24-epoxy-<i>A</i>-homo-4-oxadammaran-3-one
 (Chrysura) isolated from the leaves of <i>Walsura chrysogyne</i>
;
_journal_coeditor_code SU2332
_journal_issue 12
_journal_name_full 'Acta Crystallographica Section E'
_journal_page_first o3296
_journal_paper_doi 10.1107/S1600536811047337
_journal_volume 67
_journal_year 2011
_chemical_formula_iupac 'C30 H50 O4'
_chemical_formula_moiety 'C30 H50 O4'
_chemical_formula_sum 'C30 H50 O4'
_chemical_formula_weight 474.70
_chemical_name_systematic
;
(20<i>S</i>*,24<i>S</i>*)-25-Hydroxy-20,24-epoxy-<i>A</i>-homo-4-oxadammaran-
3-one
;
_space_group_IT_number 19
_symmetry_cell_setting orthorhombic
_symmetry_space_group_name_Hall 'P 2ac 2ab'
_symmetry_space_group_name_H-M 'P 21 21 21'
_atom_sites_solution_hydrogens geom
_atom_sites_solution_primary direct
_atom_sites_solution_secondary difmap
_cell_angle_alpha 90.00
_cell_angle_beta 90.00
_cell_angle_gamma 90.00
_cell_formula_units_Z 4
_cell_length_a 6.98810(10)
_cell_length_b 11.0108(2)
_cell_length_c 34.9733(7)
_cell_measurement_reflns_used 9811
_cell_measurement_temperature 100.0(10)
_cell_measurement_theta_max 69
_cell_measurement_theta_min 3
_cell_volume 2691.01(8)
_computing_cell_refinement 'SAINT (Bruker, 2009)'
_computing_data_collection 'APEX2 (Bruker, 2009)'
_computing_data_reduction 'SAINT (Bruker, 2009)'
_computing_molecular_graphics 'Mercury (Macrae <i>et al.</i>, 2006)'
_computing_publication_material 'SHELXL97 (Sheldrick, 2008)'
_computing_structure_refinement 'SHELXL97 (Sheldrick, 2008)'
_computing_structure_solution 'SHELXS97 (Sheldrick, 2008)'
_diffrn_ambient_temperature 100.0(10)
_diffrn_measured_fraction_theta_full 0.993
_diffrn_measured_fraction_theta_max 0.993
_diffrn_measurement_device_type 'Bruker APEXII CCD'
_diffrn_measurement_method '\f and \w scans'
_diffrn_radiation_monochromator graphite
_diffrn_radiation_source 'fine-focus sealed tube'
_diffrn_radiation_type CuK\a
_diffrn_radiation_wavelength 1.54178
_diffrn_reflns_av_R_equivalents 0.0453
_diffrn_reflns_av_sigmaI/netI 0.0218
_diffrn_reflns_limit_h_max 8
_diffrn_reflns_limit_h_min -7
_diffrn_reflns_limit_k_max 13
_diffrn_reflns_limit_k_min -13
_diffrn_reflns_limit_l_max 42
_diffrn_reflns_limit_l_min -41
_diffrn_reflns_number 48305
_diffrn_reflns_theta_full 69.91
_diffrn_reflns_theta_max 69.91
_diffrn_reflns_theta_min 2.53
_diffrn_standards_number 0
_exptl_absorpt_coefficient_mu 0.587
_exptl_absorpt_correction_T_max 0.9601
_exptl_absorpt_correction_T_min 0.8005
_exptl_absorpt_correction_type multi-scan
_exptl_absorpt_process_details
;
(SADABS; Bruker, 2009)
;
_exptl_crystal_colour colourless
_exptl_crystal_density_diffrn 1.172
_exptl_crystal_density_method 'not measured'
_exptl_crystal_description needle
_exptl_crystal_F_000 1048
_exptl_crystal_size_max 0.40
_exptl_crystal_size_mid 0.08
_exptl_crystal_size_min 0.07
_refine_diff_density_max 0.470
_refine_diff_density_min -0.382
_refine_ls_abs_structure_details 'Flack, H. D. (1983). <i>Acta Cryst.</i> A<b>39</b>, 876--881'
_refine_ls_abs_structure_Flack 0.1(5)
_refine_ls_extinction_coef 0.0021(7)
_refine_ls_extinction_expression Fc^*^=kFc[1+0.001xFc^2^\l^3^/sin(2\q)]^-1/4^
_refine_ls_extinction_method 'SHELXL97 (Sheldrick, 2008)'
_refine_ls_goodness_of_fit_ref 1.214
_refine_ls_hydrogen_treatment constr
_refine_ls_matrix_type full
_refine_ls_number_parameters 316
_refine_ls_number_reflns 5058
_refine_ls_number_restraints 0
_refine_ls_restrained_S_all 1.214
_refine_ls_R_factor_all 0.0919
_refine_ls_R_factor_gt 0.0917
_refine_ls_shift/su_max 0.000
_refine_ls_shift/su_mean 0.000
_refine_ls_structure_factor_coef Fsqd
_refine_ls_weighting_details 'calc w=1/[\s^2^(Fo^2^)+(0.0677P)^2^+8.7996P] where P=(Fo^2^+2Fc^2^)/3'
_refine_ls_weighting_scheme calc
_refine_ls_wR_factor_gt 0.2328
_refine_ls_wR_factor_ref 0.2328
_reflns_number_gt 5040
_reflns_number_total 5058
_reflns_threshold_expression I>2sigma(I)
_cod_data_source_file su2332.cif
_cod_data_source_block I
_cod_database_code 2232950
_cod_database_fobs_code 2232950

loop_
_symmetry_equiv_pos_as_xyz
'x, y, z'
'-x+1/2, -y, z+1/2'
'-x, y+1/2, -z+1/2'
'x+1/2, -y+1/2, -z'

loop_
_atom_site_type_symbol
_atom_site_label
_atom_site_fract_x
_atom_site_fract_y
_atom_site_fract_z
_atom_site_U_iso_or_equiv
_atom_site_adp_type
_atom_site_calc_flag
_atom_site_refinement_flags
_atom_site_occupancy
_atom_site_symmetry_multiplicity
O O31 0.0510(6) 0.8536(4) 1.00267(11) 0.0404(10) Uani d . 1 1
O O32 0.2497(5) 0.9976(3) 0.98533(9) 0.0275(8) Uani d . 1 1
O O33 0.3411(5) 1.0371(3) 0.66313(9) 0.0277(8) Uani d . 1 1
O O34 0.2551(6) 0.9264(3) 0.56801(10) 0.0345(9) Uani d . 1 1
H H34A 0.2593 0.9556 0.5464 0.052 Uiso calc R 1 1
C C1 0.1697(7) 0.8667(4) 0.90988(13) 0.0237(10) Uani d . 1 1
H H1A 0.0311 0.8708 0.9109 0.028 Uiso calc R 1 1
H H1B 0.2030 0.8116 0.8893 0.028 Uiso calc R 1 1
C C2 0.2412(9) 0.8102(5) 0.94789(14) 0.0306(12) Uani d . 1 1
H H2A 0.1914 0.7284 0.9505 0.037 Uiso calc R 1 1
H H2B 0.3799 0.8056 0.9477 0.037 Uiso calc R 1 1
C C3 0.1774(8) 0.8847(5) 0.98059(13) 0.0287(12) Uani d . 1 1
C C4 0.4229(7) 1.0448(5) 0.96570(13) 0.0236(10) Uani d . 1 1
C C5 0.4357(7) 1.0211(4) 0.92154(13) 0.0209(10) Uani d . 1 1
H H5A 0.5138 0.9478 0.9185 0.025 Uiso calc R 1 1
C C6 0.5520(6) 1.1256(4) 0.90319(13) 0.0203(10) Uani d . 1 1
H H6A 0.4782 1.2001 0.9046 0.024 Uiso calc R 1 1
H H6B 0.6691 1.1376 0.9176 0.024 Uiso calc R 1 1
C C7 0.6018(7) 1.0995(4) 0.86170(13) 0.0204(9) Uani d . 1 1
H H7A 0.6752 1.0249 0.8603 0.024 Uiso calc R 1 1
H H7B 0.6808 1.1648 0.8518 0.024 Uiso calc R 1 1
C C8 0.4216(6) 1.0873(4) 0.83692(12) 0.0183(9) Uani d . 1 1
C C9 0.2945(6) 0.9860(4) 0.85516(12) 0.0165(9) Uani d . 1 1
H H9A 0.3707 0.9117 0.8529 0.020 Uiso calc R 1 1
C C10 0.2470(7) 0.9967(4) 0.89916(12) 0.0195(9) Uani d . 1 1
C C11 0.1148(6) 0.9619(4) 0.83075(13) 0.0190(9) Uani d . 1 1
H H11A 0.0369 1.0348 0.8302 0.023 Uiso calc R 1 1
H H11B 0.0400 0.8981 0.8426 0.023 Uiso calc R 1 1
C C12 0.1632(7) 0.9243(4) 0.78936(13) 0.0208(10) Uani d . 1 1
H H12A 0.2262 0.8458 0.7894 0.025 Uiso calc R 1 1
H H12B 0.0463 0.9173 0.7746 0.025 Uiso calc R 1 1
C C13 0.2941(7) 1.0189(4) 0.77122(12) 0.0203(10) Uani d . 1 1
H H13A 0.2229 1.0956 0.7717 0.024 Uiso calc R 1 1
C C14 0.4758(6) 1.0405(4) 0.79509(13) 0.0167(9) Uani d . 1 1
C C15 0.5831(7) 1.1312(4) 0.76941(13) 0.0235(10) Uani d . 1 1
H H15A 0.7189 1.1311 0.7751 0.028 Uiso calc R 1 1
H H15B 0.5337 1.2128 0.7728 0.028 Uiso calc R 1 1
C C16 0.5460(7) 1.0854(5) 0.72793(13) 0.0217(10) Uani d . 1 1
H H16A 0.6548 1.0393 0.7187 0.026 Uiso calc R 1 1
H H16B 0.5246 1.1535 0.7108 0.026 Uiso calc R 1 1
C C17 0.3625(6) 1.0024(4) 0.72988(13) 0.0191(10) Uani d . 1 1
H H17A 0.4059 0.9182 0.7274 0.023 Uiso calc R 1 1
C C30 0.5988(7) 0.9245(4) 0.79638(13) 0.0220(10) Uani d . 1 1
H H30A 0.6375 0.9032 0.7709 0.033 Uiso calc R 1 1
H H30B 0.5254 0.8593 0.8072 0.033 Uiso calc R 1 1
H H30C 0.7101 0.9388 0.8118 0.033 Uiso calc R 1 1
C C19 0.0918(7) 1.0887(4) 0.90822(13) 0.0226(10) Uani d . 1 1
H H19A 0.0491 1.0775 0.9341 0.034 Uiso calc R 1 1
H H19B -0.0139 1.0775 0.8910 0.034 Uiso calc R 1 1
H H19C 0.1421 1.1693 0.9053 0.034 Uiso calc R 1 1
C C20 0.2217(7) 1.0257(4) 0.69762(13) 0.0202(10) Uani d . 1 1
C C21 0.1120(7) 1.1431(5) 0.70141(14) 0.0261(11) Uani d . 1 1
H H21A 0.2003 1.2093 0.7042 0.039 Uiso calc R 1 1
H H21B 0.0308 1.1393 0.7235 0.039 Uiso calc R 1 1
H H21C 0.0353 1.1554 0.6790 0.039 Uiso calc R 1 1
C C22 0.0884(7) 0.9175(5) 0.68812(14) 0.0245(10) Uani d . 1 1
H H22A 0.1426 0.8414 0.6970 0.029 Uiso calc R 1 1
H H22B -0.0370 0.9283 0.6995 0.029 Uiso calc R 1 1
C C23 0.0774(8) 0.9211(4) 0.64427(14) 0.0255(10) Uani d . 1 1
H H23A 0.0413 0.8428 0.6338 0.031 Uiso calc R 1 1
H H23B -0.0120 0.9824 0.6355 0.031 Uiso calc R 1 1
C C24 0.2804(7) 0.9535(4) 0.63416(14) 0.0257(11) Uani d . 1 1
H H24A 0.3588 0.8800 0.6362 0.031 Uiso calc R 1 1
C C25 0.3219(8) 1.0139(5) 0.59506(15) 0.0294(11) Uani d . 1 1
C C26 0.5357(9) 1.0307(6) 0.59086(17) 0.0382(14) Uani d . 1 1
H H26A 0.5632 1.0659 0.5664 0.057 Uiso calc R 1 1
H H26B 0.5981 0.9533 0.5929 0.057 Uiso calc R 1 1
H H26C 0.5815 1.0835 0.6107 0.057 Uiso calc R 1 1
C C27 0.2159(9) 1.1313(5) 0.58997(15) 0.0351(13) Uani d . 1 1
H H27A 0.2411 1.1632 0.5649 0.053 Uiso calc R 1 1
H H27B 0.2579 1.1886 0.6089 0.053 Uiso calc R 1 1
H H27C 0.0811 1.1173 0.5928 0.053 Uiso calc R 1 1
C C28 0.5949(8) 0.9895(6) 0.98605(15) 0.0344(12) Uani d . 1 1
H H28A 0.5901 1.0098 1.0127 0.052 Uiso calc R 1 1
H H28C 0.7106 1.0210 0.9751 0.052 Uiso calc R 1 1
H H28D 0.5923 0.9028 0.9832 0.052 Uiso calc R 1 1
C C29 0.4088(9) 1.1798(5) 0.97708(14) 0.0302(12) Uani d . 1 1
H H29C 0.3941 1.1862 1.0043 0.045 Uiso calc R 1 1
H H29D 0.3003 1.2159 0.9647 0.045 Uiso calc R 1 1
H H29A 0.5232 1.2213 0.9694 0.045 Uiso calc R 1 1
C C18 0.3211(7) 1.2099(4) 0.83435(14) 0.0237(10) Uani d . 1 1
H H18A 0.2779 1.2337 0.8593 0.036 Uiso calc R 1 1
H H18B 0.2133 1.2036 0.8174 0.036 Uiso calc R 1 1
H H18C 0.4087 1.2696 0.8247 0.036 Uiso calc R 1 1

loop_
_atom_site_aniso_label
_atom_site_aniso_U_11
_atom_site_aniso_U_22
_atom_site_aniso_U_33
_atom_site_aniso_U_12
_atom_site_aniso_U_13
_atom_site_aniso_U_23
O31 0.043(2) 0.049(2) 0.029(2) -0.013(2) 0.0095(18) 0.0026(18)
O32 0.0313(18) 0.0309(19) 0.0202(15) -0.0033(17) 0.0022(14) 0.0007(14)
O33 0.0307(18) 0.0328(19) 0.0195(16) -0.0063(15) 0.0047(14) 0.0008(15)
O34 0.046(2) 0.035(2) 0.0225(17) -0.0042(19) -0.0020(17) 0.0001(15)
C1 0.021(2) 0.028(3) 0.022(2) -0.006(2) -0.0023(19) 0.001(2)
C2 0.036(3) 0.031(3) 0.025(2) -0.006(2) 0.002(2) 0.006(2)
C3 0.034(3) 0.036(3) 0.017(2) -0.002(2) -0.005(2) 0.010(2)
C4 0.025(2) 0.027(2) 0.020(2) -0.001(2) -0.003(2) 0.0022(19)
C5 0.019(2) 0.022(2) 0.021(2) 0.0041(19) -0.0062(19) -0.0019(19)
C6 0.012(2) 0.028(2) 0.021(2) 0.0015(19) -0.0016(17) -0.0021(19)
C7 0.016(2) 0.023(2) 0.022(2) 0.0068(19) -0.0033(18) -0.0054(18)
C8 0.016(2) 0.022(2) 0.017(2) -0.0077(19) 0.0012(18) -0.0014(18)
C9 0.011(2) 0.023(2) 0.0159(19) 0.0030(18) 0.0004(16) -0.0053(18)
C10 0.016(2) 0.023(2) 0.019(2) -0.0015(19) 0.0020(17) -0.0020(18)
C11 0.013(2) 0.021(2) 0.022(2) -0.0026(17) -0.0007(17) 0.0058(18)
C12 0.021(2) 0.023(2) 0.018(2) -0.0068(19) -0.0034(18) -0.0029(18)
C13 0.024(2) 0.018(2) 0.019(2) -0.0029(19) -0.0040(19) 0.0013(17)
C14 0.016(2) 0.017(2) 0.017(2) -0.0048(17) -0.0023(17) -0.0003(17)
C15 0.022(2) 0.026(2) 0.023(2) -0.004(2) 0.002(2) 0.0021(19)
C16 0.013(2) 0.028(2) 0.024(2) -0.0043(19) 0.0007(18) 0.000(2)
C17 0.019(2) 0.015(2) 0.023(2) 0.0042(18) -0.0006(18) -0.0004(18)
C30 0.016(2) 0.026(2) 0.024(2) 0.0000(19) -0.0011(19) -0.0006(19)
C19 0.019(2) 0.029(2) 0.020(2) 0.000(2) 0.0014(18) -0.0009(19)
C20 0.019(2) 0.021(2) 0.021(2) 0.0000(19) -0.0021(18) 0.0050(18)
C21 0.022(2) 0.031(3) 0.025(2) -0.003(2) -0.005(2) 0.004(2)
C22 0.023(2) 0.027(2) 0.023(2) -0.001(2) 0.000(2) -0.0035(19)
C23 0.028(3) 0.023(2) 0.026(2) -0.007(2) 0.000(2) 0.002(2)
C24 0.030(3) 0.024(2) 0.023(2) -0.004(2) 0.000(2) 0.0011(19)
C25 0.032(3) 0.031(3) 0.025(2) -0.002(2) 0.000(2) 0.000(2)
C26 0.040(3) 0.043(3) 0.032(3) -0.006(3) -0.007(2) 0.007(3)
C27 0.040(3) 0.040(3) 0.025(2) 0.003(3) 0.002(2) 0.007(2)
C28 0.033(3) 0.045(3) 0.025(2) 0.000(3) -0.013(2) 0.000(2)
C29 0.034(3) 0.035(3) 0.021(2) -0.010(2) 0.002(2) -0.006(2)
C18 0.023(2) 0.023(2) 0.025(2) -0.002(2) 0.000(2) -0.004(2)

loop_
_atom_type_symbol
_atom_type_description
_atom_type_scat_dispersion_real
_atom_type_scat_dispersion_imag
_atom_type_scat_source
C C 0.0181 0.0091 'International Tables Vol C Tables 4.2.6.8 and 6.1.1.4'
H H 0.0000 0.0000 'International Tables Vol C Tables 4.2.6.8 and 6.1.1.4'
O O 0.0492 0.0322 'International Tables Vol C Tables 4.2.6.8 and 6.1.1.4'

loop_
_geom_angle_atom_site_label_1
_geom_angle_atom_site_label_2
_geom_angle_atom_site_label_3
_geom_angle
C3 O32 C4 124.7(4)
C24 O33 C20 110.9(4)
C25 O34 H34A 109.5
C2 C1 C10 117.2(4)
C2 C1 H1A 108.0
C10 C1 H1A 108.0
C2 C1 H1B 108.0
C10 C1 H1B 108.0
H1A C1 H1B 107.2
C3 C2 C1 110.1(4)
C3 C2 H2A 109.6
C1 C2 H2A 109.6
C3 C2 H2B 109.6
C1 C2 H2B 109.6
H2A C2 H2B 108.2
O31 C3 O32 116.8(5)
O31 C3 C2 123.5(5)
O32 C3 C2 119.6(4)
O32 C4 C28 106.7(4)
O32 C4 C29 99.5(4)
C28 C4 C29 108.4(4)
O32 C4 C5 116.3(4)
C28 C4 C5 110.4(4)
C29 C4 C5 114.7(4)
C6 C5 C10 111.4(4)
C6 C5 C4 108.3(4)
C10 C5 C4 118.4(4)
C6 C5 H5A 106.0
C10 C5 H5A 106.0
C4 C5 H5A 106.0
C7 C6 C5 112.1(4)
C7 C6 H6A 109.2
C5 C6 H6A 109.2
C7 C6 H6B 109.2
C5 C6 H6B 109.2
H6A C6 H6B 107.9
C6 C7 C8 111.6(4)
C6 C7 H7A 109.3
C8 C7 H7A 109.3
C6 C7 H7B 109.3
C8 C7 H7B 109.3
H7A C7 H7B 108.0
C18 C8 C7 109.5(4)
C18 C8 C9 113.2(4)
C7 C8 C9 107.4(4)
C18 C8 C14 109.9(4)
C7 C8 C14 110.5(4)
C9 C8 C14 106.2(3)
C11 C9 C8 111.1(4)
C11 C9 C10 112.4(3)
C8 C9 C10 117.7(4)
C11 C9 H9A 104.7
C8 C9 H9A 104.7
C10 C9 H9A 104.7
C19 C10 C5 112.6(4)
C19 C10 C1 108.2(4)
C5 C10 C1 109.1(4)
C19 C10 C9 113.8(4)
C5 C10 C9 109.0(4)
C1 C10 C9 103.7(4)
C9 C11 C12 112.8(4)
C9 C11 H11A 109.0
C12 C11 H11A 109.0
C9 C11 H11B 109.0
C12 C11 H11B 109.0
H11A C11 H11B 107.8
C13 C12 C11 109.8(4)
C13 C12 H12A 109.7
C11 C12 H12A 109.7
C13 C12 H12B 109.7
C11 C12 H12B 109.7
H12A C12 H12B 108.2
C12 C13 C17 119.9(4)
C12 C13 C14 112.1(4)
C17 C13 C14 105.8(4)
C12 C13 H13A 106.0
C17 C13 H13A 106.0
C14 C13 H13A 106.0
C13 C14 C15 100.7(4)
C13 C14 C30 110.4(4)
C15 C14 C30 106.5(4)
C13 C14 C8 110.6(4)
C15 C14 C8 116.2(4)
C30 C14 C8 111.9(4)
C14 C15 C16 104.6(4)
C14 C15 H15A 110.8
C16 C15 H15A 110.8
C14 C15 H15B 110.8
C16 C15 H15B 110.8
H15A C15 H15B 108.9
C15 C16 C17 106.4(4)
C15 C16 H16A 110.4
C17 C16 H16A 110.4
C15 C16 H16B 110.4
C17 C16 H16B 110.4
H16A C16 H16B 108.6
C20 C17 C13 118.6(4)
C20 C17 C16 113.4(4)
C13 C17 C16 103.0(4)
C20 C17 H17A 107.0
C13 C17 H17A 107.0
C16 C17 H17A 107.0
C14 C30 H30A 109.5
C14 C30 H30B 109.5
H30A C30 H30B 109.5
C14 C30 H30C 109.5
H30A C30 H30C 109.5
H30B C30 H30C 109.5
C10 C19 H19A 109.5
C10 C19 H19B 109.5
H19A C19 H19B 109.5
C10 C19 H19C 109.5
H19A C19 H19C 109.5
H19B C19 H19C 109.5
O33 C20 C21 106.7(4)
O33 C20 C17 104.8(4)
C21 C20 C17 114.1(4)
O33 C20 C22 103.3(4)
C21 C20 C22 111.9(4)
C17 C20 C22 114.8(4)
C20 C21 H21A 109.5
C20 C21 H21B 109.5
H21A C21 H21B 109.5
C20 C21 H21C 109.5
H21A C21 H21C 109.5
H21B C21 H21C 109.5
C23 C22 C20 103.0(4)
C23 C22 H22A 111.2
C20 C22 H22A 111.2
C23 C22 H22B 111.2
C20 C22 H22B 111.2
H22A C22 H22B 109.1
C24 C23 C22 101.1(4)
C24 C23 H23A 111.5
C22 C23 H23A 111.5
C24 C23 H23B 111.5
C22 C23 H23B 111.5
H23A C23 H23B 109.4
O33 C24 C23 105.4(4)
O33 C24 C25 107.1(4)
C23 C24 C25 119.1(4)
O33 C24 H24A 108.3
C23 C24 H24A 108.3
C25 C24 H24A 108.3
O34 C25 C27 110.0(4)
O34 C25 C26 109.9(5)
C27 C25 C26 111.7(5)
O34 C25 C24 103.6(4)
C27 C25 C24 112.5(4)
C26 C25 C24 108.8(4)
C25 C26 H26A 109.5
C25 C26 H26B 109.5
H26A C26 H26B 109.5
C25 C26 H26C 109.5
H26A C26 H26C 109.5
H26B C26 H26C 109.5
C25 C27 H27A 109.5
C25 C27 H27B 109.5
H27A C27 H27B 109.5
C25 C27 H27C 109.5
H27A C27 H27C 109.5
H27B C27 H27C 109.5
C4 C28 H28A 109.5
C4 C28 H28C 109.5
H28A C28 H28C 109.5
C4 C28 H28D 109.5
H28A C28 H28D 109.5
H28C C28 H28D 109.5
C4 C29 H29C 109.5
C4 C29 H29D 109.5
H29C C29 H29D 109.5
C4 C29 H29A 109.5
H29C C29 H29A 109.5
H29D C29 H29A 109.5
C8 C18 H18A 109.5
C8 C18 H18B 109.5
H18A C18 H18B 109.5
C8 C18 H18C 109.5
H18A C18 H18C 109.5
H18B C18 H18C 109.5

loop_
_geom_bond_atom_site_label_1
_geom_bond_atom_site_label_2
_geom_bond_distance
O31 C3 1.223(7)
O32 C3 1.352(7)
O32 C4 1.485(6)
O33 C24 1.433(6)
O33 C20 1.472(5)
O34 C25 1.428(6)
O34 H34A 0.8200
C1 C2 1.551(7)
C1 C10 1.576(7)
C1 H1A 0.9700
C1 H1B 0.9700
C2 C3 1.477(8)
C2 H2A 0.9700
C2 H2B 0.9700
C4 C28 1.523(7)
C4 C29 1.542(7)
C4 C5 1.569(6)
C5 C6 1.548(7)
C5 C10 1.557(6)
C5 H5A 0.9800
C6 C7 1.520(6)
C6 H6A 0.9700
C6 H6B 0.9700
C7 C8 1.535(6)
C7 H7A 0.9700
C7 H7B 0.9700
C8 C18 1.524(6)
C8 C9 1.562(6)
C8 C14 1.597(6)
C9 C11 1.541(6)
C9 C10 1.579(6)
C9 H9A 0.9800
C10 C19 1.518(6)
C11 C12 1.543(6)
C11 H11A 0.9700
C11 H11B 0.9700
C12 C13 1.525(6)
C12 H12A 0.9700
C12 H12B 0.9700
C13 C17 1.533(6)
C13 C14 1.538(6)
C13 H13A 0.9800
C14 C15 1.538(6)
C14 C30 1.540(6)
C15 C16 1.558(6)
C15 H15A 0.9700
C15 H15B 0.9700
C16 C17 1.576(6)
C16 H16A 0.9700
C16 H16B 0.9700
C17 C20 1.519(6)
C17 H17A 0.9800
C30 H30A 0.9600
C30 H30B 0.9600
C30 H30C 0.9600
C19 H19A 0.9600
C19 H19B 0.9600
C19 H19C 0.9600
C20 C21 1.509(7)
C20 C22 1.548(7)
C21 H21A 0.9600
C21 H21B 0.9600
C21 H21C 0.9600
C22 C23 1.536(6)
C22 H22A 0.9700
C22 H22B 0.9700
C23 C24 1.505(7)
C23 H23A 0.9700
C23 H23B 0.9700
C24 C25 1.548(7)
C24 H24A 0.9800
C25 C27 1.500(8)
C25 C26 1.513(8)
C26 H26A 0.9600
C26 H26B 0.9600
C26 H26C 0.9600
C27 H27A 0.9600
C27 H27B 0.9600
C27 H27C 0.9600
C28 H28A 0.9600
C28 H28C 0.9600
C28 H28D 0.9600
C29 H29C 0.9600
C29 H29D 0.9600
C29 H29A 0.9600
C18 H18A 0.9600
C18 H18B 0.9600
C18 H18C 0.9600

loop_
_geom_hbond_atom_site_label_D
_geom_hbond_atom_site_label_H
_geom_hbond_atom_site_label_A
_geom_hbond_site_symmetry_A
_geom_hbond_distance_DH
_geom_hbond_distance_HA
_geom_hbond_distance_DA
_geom_hbond_angle_DHA
_geom_hbond_publ_flag
C19 H19A O32 . 0.96 2.44 3.082(6) 124 yes
O34 H34A O32 2_574 0.82 2.20 3.010(5) 170 yes
C26 H26A O31 2_574 0.96 2.53 3.392(7) 150 yes

loop_
_geom_torsion_atom_site_label_1
_geom_torsion_atom_site_label_2
_geom_torsion_atom_site_label_3
_geom_torsion_atom_site_label_4
_geom_torsion
C10 C1 C2 C3 63.3(6)
C4 O32 C3 O31 169.9(4)
C4 O32 C3 C2 -15.1(7)
C1 C2 C3 O31 107.2(6)
C1 C2 C3 O32 -67.5(6)
C3 O32 C4 C28 -76.9(5)
C3 O32 C4 C29 170.5(4)
C3 O32 C4 C5 46.8(6)
O32 C4 C5 C6 150.4(4)
C28 C4 C5 C6 -87.9(5)
C29 C4 C5 C6 34.9(6)
O32 C4 C5 C10 22.4(6)
C28 C4 C5 C10 144.1(4)
C29 C4 C5 C10 -93.1(5)
C10 C5 C6 C7 -58.1(5)
C4 C5 C6 C7 170.0(4)
C5 C6 C7 C8 62.3(5)
C6 C7 C8 C18 67.2(5)
C6 C7 C8 C9 -56.1(5)
C6 C7 C8 C14 -171.5(4)
C18 C8 C9 C11 62.4(5)
C7 C8 C9 C11 -176.6(3)
C14 C8 C9 C11 -58.3(4)
C18 C8 C9 C10 -69.2(5)
C7 C8 C9 C10 51.7(5)
C14 C8 C9 C10 170.0(4)
C6 C5 C10 C19 -78.2(5)
C4 C5 C10 C19 48.3(6)
C6 C5 C10 C1 161.6(4)
C4 C5 C10 C1 -71.9(5)
C6 C5 C10 C9 49.0(5)
C4 C5 C10 C9 175.6(4)
C2 C1 C10 C19 -102.1(5)
C2 C1 C10 C5 20.8(6)
C2 C1 C10 C9 136.8(4)
C11 C9 C10 C19 -53.3(5)
C8 C9 C10 C19 77.7(5)
C11 C9 C10 C5 -179.9(4)
C8 C9 C10 C5 -48.9(5)
C11 C9 C10 C1 64.0(5)
C8 C9 C10 C1 -165.0(4)
C8 C9 C11 C12 58.0(5)
C10 C9 C11 C12 -167.7(4)
C9 C11 C12 C13 -54.2(5)
C11 C12 C13 C17 -179.8(4)
C11 C12 C13 C14 55.3(5)
C12 C13 C14 C15 176.7(4)
C17 C13 C14 C15 44.3(4)
C12 C13 C14 C30 64.5(5)
C17 C13 C14 C30 -67.9(5)
C12 C13 C14 C8 -59.9(5)
C17 C13 C14 C8 167.7(4)
C18 C8 C14 C13 -63.3(5)
C7 C8 C14 C13 175.7(4)
C9 C8 C14 C13 59.5(5)
C18 C8 C14 C15 50.6(5)
C7 C8 C14 C15 -70.4(5)
C9 C8 C14 C15 173.5(4)
C18 C8 C14 C30 173.2(4)
C7 C8 C14 C30 52.2(5)
C9 C8 C14 C30 -64.0(4)
C13 C14 C15 C16 -38.9(4)
C30 C14 C15 C16 76.3(4)
C8 C14 C15 C16 -158.3(4)
C14 C15 C16 C17 20.4(5)
C12 C13 C17 C20 74.5(6)
C14 C13 C17 C20 -157.7(4)
C12 C13 C17 C16 -159.3(4)
C14 C13 C17 C16 -31.5(4)
C15 C16 C17 C20 136.0(4)
C15 C16 C17 C13 6.5(5)
C24 O33 C20 C21 -113.7(4)
C24 O33 C20 C17 125.0(4)
C24 O33 C20 C22 4.4(5)
C13 C17 C20 O33 164.2(4)
C16 C17 C20 O33 43.1(5)
C13 C17 C20 C21 47.9(6)
C16 C17 C20 C21 -73.2(5)
C13 C17 C20 C22 -83.2(5)
C16 C17 C20 C22 155.8(4)
O33 C20 C22 C23 -27.2(5)
C21 C20 C22 C23 87.2(5)
C17 C20 C22 C23 -140.7(4)
C20 C22 C23 C24 39.0(5)
C20 O33 C24 C23 20.8(5)
C20 O33 C24 C25 148.5(4)
C22 C23 C24 O33 -37.0(5)
C22 C23 C24 C25 -157.1(4)
O33 C24 C25 O34 -179.1(4)
C23 C24 C25 O34 -59.9(6)
O33 C24 C25 C27 -60.4(6)
C23 C24 C25 C27 58.8(6)
O33 C24 C25 C26 64.0(6)
C23 C24 C25 C26 -176.8(5)

loop_
_cod_related_entry_id
_cod_related_entry_database
_cod_related_entry_code
1 ChemSpider 26391327
